data_4504700
loop_
_publ_author_name
'Ghosh, A. K.'
'Jana, A. D.'
'Ghoshal, D.'
'Mostafa, G.'
'Chaudhuri, N. Ray'

_publ_section_title
;
 Toward the Recognition of Enolates/Dicarboxylates:&#x2009; Syntheses and
 X-ray Crystal Structures of Supramolecular Architectures of Zn(II)/Cd(II)
 Using 2,2&#x2018;-Biimidazole
;
_journal_issue 3
_journal_name_full 'Crystal Growth &amp; Design'
_journal_page_first 701
_journal_paper_doi 10.1021/cg050473n
_journal_volume 6
_journal_year 2006
_chemical_formula_moiety 'C12 H16 Cd N8 O2, C4 O4, 2(H2 O)'
_chemical_formula_sum 'C16 H20 Cd N8 O8 W0'
_chemical_formula_weight 564.65
_chemical_name_systematic
;
 ?
;
_space_group_IT_number 2
_symmetry_cell_setting triclinic
_symmetry_Int_Tables_number 2
_symmetry_space_group_name_Hall '-P 1'
_symmetry_space_group_name_H-M 'P -1'
_atom_sites_solution_hydrogens geom
_atom_sites_solution_primary direct
_atom_sites_solution_secondary difmap
_audit_creation_method SHELXL-97
_cell_angle_alpha 95.115(3)
_cell_angle_beta 104.819(3)
_cell_angle_gamma 114.478(2)
_cell_formula_units_Z 1
_cell_length_a 7.7751(18)
_cell_length_b 7.9949(18)
_cell_length_c 9.853(2)
_cell_measurement_reflns_used 1290
_cell_measurement_temperature 100(2)
_cell_measurement_theta_max 27.25
_cell_measurement_theta_min 2.87
_cell_volume 525.5(2)
_computing_cell_refinement 'Bruker SMART'
_computing_data_collection 'Bruker SMART'
_computing_data_reduction 'Bruker SAINT'
_computing_molecular_graphics 'Ortep-3 for windows (Farrugia, 1997)'
_computing_publication_material 'Platon2003 (Spek, 2003)'
_computing_structure_refinement 'Bruker SHELXTL'
_computing_structure_solution 'Bruker SHELXTL'
_diffrn_ambient_temperature 100(2)
_diffrn_measured_fraction_theta_full 0.949
_diffrn_measured_fraction_theta_max 0.949
_diffrn_measurement_device_type 'CCD area detector'
_diffrn_measurement_method 'phi and omega scans'
_diffrn_radiation_monochromator graphite
_diffrn_radiation_source 'fine-focus sealed tube'
_diffrn_radiation_type MoK\a
_diffrn_radiation_wavelength 0.71073
_diffrn_reflns_av_R_equivalents 0.0273
_diffrn_reflns_av_sigmaI/netI 0.0601
_diffrn_reflns_limit_h_max 8
_diffrn_reflns_limit_h_min -10
_diffrn_reflns_limit_k_max 10
_diffrn_reflns_limit_k_min -6
_diffrn_reflns_limit_l_max 13
_diffrn_reflns_limit_l_min -13
_diffrn_reflns_number 3577
_diffrn_reflns_theta_full 28.37
_diffrn_reflns_theta_max 28.37
_diffrn_reflns_theta_min 2.19
_exptl_absorpt_coefficient_mu 1.103
_exptl_absorpt_correction_T_max 0.877
_exptl_absorpt_correction_T_min 0.794
_exptl_absorpt_correction_type empirical
_exptl_absorpt_process_details
;
'XPREP' -  A PROGRAM FOR DATA PREPARATION & RECIPROCAL SPACE EXPLORATION,
Bruker Analytical X-ray Systems, 1997
;
_exptl_crystal_colour brown
_exptl_crystal_density_diffrn 1.784
_exptl_crystal_density_method 'not measured'
_exptl_crystal_description block
_exptl_crystal_F_000 284
_exptl_crystal_size_max .21
_exptl_crystal_size_mid .14
_exptl_crystal_size_min .11
_refine_diff_density_max 1.177
_refine_diff_density_min -0.613
_refine_diff_density_rms 0.134
_refine_ls_extinction_method none
_refine_ls_goodness_of_fit_ref 1.033
_refine_ls_hydrogen_treatment mixed
_refine_ls_matrix_type full
_refine_ls_number_parameters 191
_refine_ls_number_reflns 2507
_refine_ls_number_restraints 0
_refine_ls_restrained_S_all 1.033
_refine_ls_R_factor_all 0.0438
_refine_ls_R_factor_gt 0.0414
_refine_ls_shift/su_max 0.000
_refine_ls_shift/su_mean 0.000
_refine_ls_structure_factor_coef Fsqd
_refine_ls_weighting_details 'calc w=1/[\s^2^(Fo^2^)+(0.0482P)^2^+0.0000P] where P=(Fo^2^+2Fc^2^)/3'
_refine_ls_weighting_scheme calc
_refine_ls_wR_factor_gt 0.0901
_refine_ls_wR_factor_ref 0.0918
_reflns_number_gt 2401
_reflns_number_total 2507
_reflns_threshold_expression >2sigma(I)
_cod_data_source_file cg050473nsi20050914_035254.cif
_cod_data_source_block complex_2
_cod_depositor_comments
;
The following automatic conversions were performed:

'_symmetry_cell_setting' value 'Triclinic' changed to 'triclinic'
according to /home/saulius/struct/CIF-dictionaries/cif_core.dic
dictionary named 'cif_core.dic' version 2.4.1 from 2010-06-29.

Automatic conversion script
Id: cif_fix_values 1715 2011-07-08 13:25:40Z adriana 
;
_cod_database_code 4504700

loop_
_symmetry_equiv_pos_as_xyz
'x, y, z'
'-x, -y, -z'

loop_
_atom_site_label
_atom_site_type_symbol
_atom_site_fract_x
_atom_site_fract_y
_atom_site_fract_z
_atom_site_U_iso_or_equiv
_atom_site_adp_type
_atom_site_occupancy
_atom_site_symmetry_multiplicity
_atom_site_calc_flag
_atom_site_refinement_flags
C1 C 0.0488(5) 0.3213(5) 0.2935(4) 0.0181(7) Uani 1 1 d .
C2 C 0.2017(5) 0.4866(5) 0.3772(4) 0.0195(7) Uani 1 1 d .
C3 C 0.3016(5) 0.3660(4) 0.2227(3) 0.0150(6) Uani 1 1 d .
C4 C 0.4155(5) 0.3349(4) 0.1355(3) 0.0153(6) Uani 1 1 d .
C5 C 0.6496(5) 0.3493(5) 0.0462(4) 0.0200(7) Uani 1 1 d .
C6 C 0.4751(5) 0.1993(5) -0.0340(4) 0.0180(7) Uani 1 1 d .
C7 C 0.9746(5) 0.8845(5) 0.4257(3) 0.0169(7) Uani 1 1 d .
C8 C 0.8523(5) 0.9353(5) 0.4942(3) 0.0169(7) Uani 1 1 d .
Cd1 Cd 0.0000 0.0000 0.0000 0.01444(12) Uani 1 2 d S
N1 N 0.1129(4) 0.2456(4) 0.1969(3) 0.0158(6) Uani 1 1 d .
N2 N 0.3621(4) 0.5135(4) 0.3309(3) 0.0177(6) Uani 1 1 d .
N3 N 0.3273(4) 0.1908(4) 0.0221(3) 0.0165(6) Uani 1 1 d .
N4 N 0.6104(4) 0.4343(4) 0.1534(3) 0.0177(6) Uani 1 1 d .
O1 O 0.9410(3) 0.7442(3) 0.3372(2) 0.0205(5) Uani 1 1 d .
O2 O 0.6701(3) 0.8556(3) 0.4821(2) 0.0197(5) Uani 1 1 d .
O1W O 0.1291(4) -0.1762(4) 0.1363(3) 0.0217(5) Uani 1 1 d .
O2W O 0.5141(4) 1.0716(4) 0.3288(3) 0.0250(6) Uani 1 1 d .
H1 H -0.083(5) 0.258(5) 0.292(3) 0.009(8) Uiso 1 1 d .
H2 H 0.216(5) 0.573(5) 0.460(4) 0.019(9) Uiso 1 1 d .
H1W1 H 0.229(7) -0.116(7) 0.174(5) 0.040(15) Uiso 1 1 d .
H1W2 H 0.451(6) 1.104(6) 0.376(5) 0.029(12) Uiso 1 1 d .
H2N H 0.469(6) 0.605(6) 0.360(4) 0.030(12) Uiso 1 1 d .
H2W1 H 0.069(6) -0.199(6) 0.193(5) 0.029(12) Uiso 1 1 d .
H2W2 H 0.558(8) 0.995(8) 0.364(5) 0.059(17) Uiso 1 1 d .
H4N H 0.689(6) 0.523(6) 0.214(4) 0.017(10) Uiso 1 1 d .
H5 H 0.774(5) 0.394(5) 0.034(4) 0.015(9) Uiso 1 1 d .
H6 H 0.449(5) 0.109(5) -0.111(4) 0.013(9) Uiso 1 1 d .

loop_
_atom_site_aniso_label
_atom_site_aniso_U_11
_atom_site_aniso_U_22
_atom_site_aniso_U_33
_atom_site_aniso_U_23
_atom_site_aniso_U_13
_atom_site_aniso_U_12
C1 0.0158(16) 0.0175(16) 0.0195(17) 0.0051(13) 0.0050(13) 0.0063(13)
C2 0.0231(17) 0.0185(17) 0.0172(16) 0.0015(13) 0.0058(13) 0.0105(14)
C3 0.0152(15) 0.0129(15) 0.0170(16) 0.0046(12) 0.0032(12) 0.0073(13)
C4 0.0159(15) 0.0133(15) 0.0184(16) 0.0071(12) 0.0036(12) 0.0086(13)
C5 0.0178(16) 0.0216(18) 0.0231(17) 0.0064(14) 0.0083(13) 0.0099(14)
C6 0.0194(16) 0.0159(16) 0.0194(17) 0.0032(13) 0.0090(13) 0.0074(14)
C7 0.0191(16) 0.0161(16) 0.0165(16) 0.0049(13) 0.0063(12) 0.0084(14)
C8 0.0172(15) 0.0170(16) 0.0183(16) 0.0054(13) 0.0064(13) 0.0087(13)
Cd1 0.01238(17) 0.01104(18) 0.01396(18) 0.00053(12) 0.00160(12) 0.00184(13)
N1 0.0148(13) 0.0153(14) 0.0161(13) 0.0030(11) 0.0044(10) 0.0062(11)
N2 0.0162(14) 0.0139(14) 0.0182(14) 0.0012(11) 0.0035(11) 0.0041(12)
N3 0.0165(13) 0.0139(14) 0.0165(13) 0.0044(11) 0.0046(11) 0.0049(11)
N4 0.0161(14) 0.0144(14) 0.0197(15) 0.0014(12) 0.0036(11) 0.0060(12)
O1 0.0192(12) 0.0147(12) 0.0231(12) -0.0009(10) 0.0071(10) 0.0042(10)
O2 0.0147(11) 0.0184(12) 0.0214(12) -0.0003(10) 0.0038(9) 0.0054(10)
O1W 0.0212(14) 0.0253(14) 0.0196(13) 0.0072(11) 0.0069(11) 0.0110(12)
O2W 0.0274(14) 0.0304(15) 0.0228(13) 0.0072(11) 0.0094(11) 0.0171(12)

loop_
_atom_type_symbol
_atom_type_description
_atom_type_scat_dispersion_real
_atom_type_scat_dispersion_imag
_atom_type_scat_source
C C 0.0030 0.0000 'International Tables Vol C Tables 4.2.6.8 and 6.1.1.4'
H H 0.0000 0.0000 'International Tables Vol C Tables 4.2.6.8 and 6.1.1.4'
Cd Cd -0.8080 0.0000 'International Tables Vol C Tables 4.2.6.8 and 6.1.1.4'
N N 0.0060 0.0000 'International Tables Vol C Tables 4.2.6.8 and 6.1.1.4'
O O 0.0110 0.0000 'International Tables Vol C Tables 4.2.6.8 and 6.1.1.4'
W W -0.8490 0.0000 'International Tables Vol C Tables 4.2.6.8 and 6.1.1.4'

loop_
_geom_angle_atom_site_label_1
_geom_angle_atom_site_label_2
_geom_angle_atom_site_label_3
_geom_angle
_geom_angle_site_symmetry_1
_geom_angle_site_symmetry_3
C2 C1 N1 109.5(3) . .
C2 C1 H1 131(2) . .
N1 C1 H1 120(2) . .
C1 C2 N2 106.0(3) . .
C1 C2 H2 133(2) . .
N2 C2 H2 121(2) . .
N1 C3 N2 111.3(3) . .
N1 C3 C4 120.8(3) . .
N2 C3 C4 127.8(3) . .
N3 C4 N4 111.1(3) . .
N3 C4 C3 120.4(3) . .
N4 C4 C3 128.5(3) . .
C6 C5 N4 106.9(3) . .
C6 C5 H5 129(2) . .
N4 C5 H5 124(2) . .
C5 C6 N3 109.0(3) . .
C5 C6 H6 130(2) . .
N3 C6 H6 121(2) . .
O1 C7 C8 134.0(3) . .
O1 C7 C8 136.6(3) . 2_776
C8 C7 C8 89.3(3) . 2_776
O2 C8 C7 133.2(3) . .
O2 C8 C7 136.1(3) . 2_776
C7 C8 C7 90.7(3) . 2_776
N3 Cd1 N3 180.0(2) 2 .
N3 Cd1 N1 74.70(9) 2 2
N3 Cd1 N1 105.30(9) . 2
N3 Cd1 N1 105.30(9) 2 .
N3 Cd1 N1 74.70(9) . .
N1 Cd1 N1 180.0 2 .
N3 Cd1 O1W 85.12(10) 2 2
N3 Cd1 O1W 94.88(10) . 2
N1 Cd1 O1W 93.90(9) 2 2
N1 Cd1 O1W 86.10(9) . 2
N3 Cd1 O1W 94.88(10) 2 .
N3 Cd1 O1W 85.12(10) . .
N1 Cd1 O1W 86.10(9) 2 .
N1 Cd1 O1W 93.90(9) . .
O1W Cd1 O1W 180.00(9) 2 .
C3 N1 C1 105.8(3) . .
C3 N1 Cd1 111.6(2) . .
C1 N1 Cd1 142.3(2) . .
C3 N2 C2 107.4(3) . .
C3 N2 H2N 127(3) . .
C2 N2 H2N 125(3) . .
C4 N3 C6 105.9(3) . .
C4 N3 Cd1 112.2(2) . .
C6 N3 Cd1 141.5(2) . .
C4 N4 C5 107.2(3) . .
C4 N4 H4N 127(3) . .
C5 N4 H4N 126(3) . .
Cd1 O1W H1W1 107(4) . .
Cd1 O1W H2W1 104(3) . .
H1W1 O1W H2W1 108(5) . .
H1W2 O2W H2W2 114(4) . .

loop_
_geom_bond_atom_site_label_1
_geom_bond_atom_site_label_2
_geom_bond_distance
_geom_bond_site_symmetry_2
C1 C2 1.357(5) .
C1 N1 1.382(4) .
C1 H1 0.93(3) .
C2 N2 1.377(5) .
C2 H2 0.97(4) .
C3 N1 1.319(4) .
C3 N2 1.345(4) .
C3 C4 1.456(4) .
C4 N3 1.330(4) .
C4 N4 1.341(4) .
C5 C6 1.356(5) .
C5 N4 1.370(4) .
C5 H5 0.93(4) .
C6 N3 1.377(4) .
C6 H6 0.92(4) .
C7 O1 1.246(4) .
C7 C8 1.457(4) .
C7 C8 1.469(4) 2_776
C8 O2 1.257(4) .
C8 C7 1.469(4) 2_776
Cd1 N3 2.301(3) 2
Cd1 N3 2.301(3) .
Cd1 N1 2.326(3) 2
Cd1 N1 2.326(3) .
Cd1 O1W 2.370(3) 2
Cd1 O1W 2.370(3) .
N2 H2N 0.80(4) .
N4 H4N 0.78(4) .
O1W H1W1 0.70(5) .
O1W H2W1 0.80(4) .
O2W H1W2 0.85(5) .
O2W H2W2 0.87(5) .
